data_7107226
loop_
_publ_author_name
'Adam J. Ruddy'
'Samuel Mitton'
'Robert McDonald'
'Laura Turculet'

_publ_section_title
;
 'Hemilabile' silyl pincer ligation: platinum group PSiN complexes and
 triple C-H activation to form a (PSiC)Ru carbene complex
;
_journal_name_full Chem.Commun.
_journal_page_first 1159
_journal_paper_doi 10.1039/c2cc16751d
_journal_volume 48
_journal_year 2012
_chemical_formula_moiety 'C29 H40 N P Ru Si'
_chemical_formula_sum 'C29 H40 N P Ru Si'
_chemical_formula_weight 562.75
_chemical_name_systematic
;
?
;
_space_group_IT_number 14
_symmetry_cell_setting monoclinic
_symmetry_space_group_name_Hall '-P 2ybc'
_symmetry_space_group_name_H-M 'P 1 21/c 1'
_atom_sites_solution_hydrogens geom
_atom_sites_solution_primary direct
_atom_sites_solution_secondary difmap
_audit_creation_method SHELXL-97
_cell_angle_alpha 90.00
_cell_angle_beta 94.3988(5)
_cell_angle_gamma 90.00
_cell_formula_units_Z 4
_cell_length_a 10.3542(5)
_cell_length_b 16.6143(8)
_cell_length_c 15.3008(8)
_cell_measurement_reflns_used 9921
_cell_measurement_temperature 173(2)
_cell_measurement_theta_max 27.49
_cell_measurement_theta_min 2.32
_cell_volume 2624.4(2)
_computing_cell_refinement 'Bruker SAINT'
_computing_data_collection 'Bruker APEX2'
_computing_data_reduction 'Bruker SAINT'
_computing_molecular_graphics 'Bruker SHELXTL'
_computing_publication_material 'Bruker SHELXTL'
_computing_structure_refinement 'SHELXL-97 (Sheldrick, 2008)'
_computing_structure_solution 'DIRDIF-2008 (Beurskens et al., 2008)'
_diffrn_ambient_temperature 173(2)
_diffrn_measured_fraction_theta_full 0.999
_diffrn_measured_fraction_theta_max 0.999
_diffrn_measurement_device_type 'Bruker APEX-II CCD'
_diffrn_measurement_method '\w scans'
_diffrn_radiation_monochromator graphite
_diffrn_radiation_source 'fine-focus sealed tube'
_diffrn_radiation_type MoK\a
_diffrn_radiation_wavelength 0.71073
_diffrn_reflns_av_R_equivalents 0.0127
_diffrn_reflns_av_sigmaI/netI 0.0106
_diffrn_reflns_limit_h_max 13
_diffrn_reflns_limit_h_min -13
_diffrn_reflns_limit_k_max 21
_diffrn_reflns_limit_k_min -21
_diffrn_reflns_limit_l_max 19
_diffrn_reflns_limit_l_min -19
_diffrn_reflns_number 23253
_diffrn_reflns_theta_full 27.50
_diffrn_reflns_theta_max 27.50
_diffrn_reflns_theta_min 1.81
_exptl_absorpt_coefficient_mu 0.722
_exptl_absorpt_correction_T_max 0.8988
_exptl_absorpt_correction_T_min 0.7259
_exptl_absorpt_correction_type integration
_exptl_absorpt_process_details 'SADABS (Sheldrick, 2008)'
_exptl_crystal_colour yellow
_exptl_crystal_density_diffrn 1.424
_exptl_crystal_density_method 'not measured'
_exptl_crystal_description prism
_exptl_crystal_F_000 1176
_exptl_crystal_size_max 0.47
_exptl_crystal_size_mid 0.27
_exptl_crystal_size_min 0.15
_refine_diff_density_max 0.559
_refine_diff_density_min -0.334
_refine_diff_density_rms 0.056
_refine_ls_extinction_method none
_refine_ls_goodness_of_fit_ref 1.047
_refine_ls_hydrogen_treatment constr
_refine_ls_matrix_type full
_refine_ls_number_parameters 299
_refine_ls_number_reflns 6037
_refine_ls_number_restraints 0
_refine_ls_restrained_S_all 1.047
_refine_ls_R_factor_all 0.0207
_refine_ls_R_factor_gt 0.0195
_refine_ls_shift/su_max 0.000
_refine_ls_shift/su_mean 0.000
_refine_ls_structure_factor_coef Fsqd
_refine_ls_weighting_details 'calc w=1/[\s^2^(Fo^2^)+(0.0275P)^2^+1.6301P] where P=(Fo^2^+2Fc^2^)/3'
_refine_ls_weighting_scheme calc
_refine_ls_wR_factor_gt 0.0530
_refine_ls_wR_factor_ref 0.0537
_reflns_number_gt 5727
_reflns_number_total 6037
_reflns_threshold_expression I>2\s(I)
_cod_data_source_file c2cc16751d.txt
_cod_data_source_block dal1061
_cod_original_sg_symbol_H-M 'P 21/c'
_cod_database_code 7107226

loop_
_symmetry_equiv_pos_as_xyz
'x, y, z'
'-x, y+1/2, -z+1/2'
'-x, -y, -z'
'x, -y-1/2, z-1/2'

loop_
_atom_site_label
_atom_site_type_symbol
_atom_site_fract_x
_atom_site_fract_y
_atom_site_fract_z
_atom_site_U_iso_or_equiv
_atom_site_adp_type
_atom_site_occupancy
_atom_site_symmetry_multiplicity
_atom_site_calc_flag
_atom_site_refinement_flags
Ru Ru -0.021419(10) 0.209911(6) 0.118465(7) 0.01555(4) Uani 1 1 d .
P P -0.22968(3) 0.18095(2) 0.16028(2) 0.01601(7) Uani 1 1 d .
Si Si 0.03845(3) 0.10654(2) 0.21646(2) 0.01606(8) Uani 1 1 d .
N N 0.15722(12) 0.27620(7) 0.27383(8) 0.0221(2) Uani 1 1 d .
C1 C 0.08830(15) 0.00603(9) 0.17003(10) 0.0253(3) Uani 1 1 d .
H1A H 0.0210 -0.0125 0.1261 0.030 Uiso 1 1 calc R
H1B H 0.0994 -0.0336 0.2174 0.030 Uiso 1 1 calc R
H1C H 0.1702 0.0124 0.1426 0.030 Uiso 1 1 calc R
C2 C 0.14028(17) 0.28421(11) 0.07055(11) 0.0327(4) Uani 1 1 d .
H2 H 0.1954 0.3171 0.1136 0.039 Uiso 1 1 calc R
C3 C 0.16829(16) 0.20234(12) 0.06103(11) 0.0328(4) Uani 1 1 d .
H3 H 0.2445 0.1778 0.0954 0.039 Uiso 1 1 calc R
C4 C 0.07900(16) 0.15268(10) 0.01082(10) 0.0296(3) Uani 1 1 d .
H4 H 0.0918 0.0930 0.0102 0.036 Uiso 1 1 calc R
C5 C -0.03306(16) 0.18661(10) -0.03091(9) 0.0258(3) Uani 1 1 d .
H5 H -0.1023 0.1504 -0.0578 0.031 Uiso 1 1 calc R
C6 C -0.06020(16) 0.26937(10) -0.02042(9) 0.0252(3) Uani 1 1 d .
H6 H -0.1488 0.2901 -0.0388 0.030 Uiso 1 1 calc R
C7 C 0.02656(17) 0.31871(10) 0.02916(10) 0.0293(3) Uani 1 1 d .
H7 H 0.0003 0.3744 0.0450 0.035 Uiso 1 1 calc R
C11 C -0.10180(13) 0.08451(8) 0.28557(8) 0.0175(2) Uani 1 1 d .
C12 C -0.22134(13) 0.12216(8) 0.26313(9) 0.0188(3) Uani 1 1 d .
C13 C -0.32488(14) 0.11003(10) 0.31560(10) 0.0251(3) Uani 1 1 d .
H13 H -0.4056 0.1357 0.3008 0.030 Uiso 1 1 calc R
C14 C -0.31011(15) 0.06075(10) 0.38900(10) 0.0277(3) Uani 1 1 d .
H14 H -0.3808 0.0531 0.4242 0.033 Uiso 1 1 calc R
C15 C -0.19289(15) 0.02255(9) 0.41132(10) 0.0259(3) Uani 1 1 d .
H15 H -0.1833 -0.0116 0.4612 0.031 Uiso 1 1 calc R
C16 C -0.09013(14) 0.03486(9) 0.36003(9) 0.0219(3) Uani 1 1 d .
H16 H -0.0098 0.0091 0.3756 0.026 Uiso 1 1 calc R
C21 C 0.17817(13) 0.13255(9) 0.29878(9) 0.0193(3) Uani 1 1 d .
C22 C 0.22121(14) 0.21268(8) 0.31556(9) 0.0194(3) Uani 1 1 d .
C23 C 0.33025(14) 0.22605(10) 0.37529(10) 0.0246(3) Uani 1 1 d .
H23 H 0.3619 0.2792 0.3849 0.030 Uiso 1 1 calc R
C24 C 0.39116(14) 0.16240(11) 0.41980(10) 0.0287(3) Uani 1 1 d .
H24 H 0.4628 0.1726 0.4609 0.034 Uiso 1 1 calc R
C25 C 0.34935(15) 0.08407(10) 0.40543(11) 0.0292(3) Uani 1 1 d .
H25 H 0.3907 0.0406 0.4367 0.035 Uiso 1 1 calc R
C26 C 0.24547(14) 0.07045(9) 0.34423(10) 0.0253(3) Uani 1 1 d .
H26 H 0.2189 0.0165 0.3327 0.030 Uiso 1 1 calc R
C31 C -0.33659(14) 0.27309(9) 0.17953(9) 0.0212(3) Uani 1 1 d .
C32 C -0.29957(16) 0.30682(10) 0.27150(10) 0.0291(3) Uani 1 1 d .
H32A H -0.2057 0.3154 0.2788 0.035 Uiso 1 1 calc R
H32B H -0.3251 0.2685 0.3157 0.035 Uiso 1 1 calc R
H32C H -0.3443 0.3581 0.2787 0.035 Uiso 1 1 calc R
C33 C -0.30462(15) 0.33740(9) 0.11234(11) 0.0274(3) Uani 1 1 d .
H33A H -0.3265 0.3170 0.0530 0.033 Uiso 1 1 calc R
H33B H -0.2120 0.3500 0.1195 0.033 Uiso 1 1 calc R
H33C H -0.3550 0.3862 0.1217 0.033 Uiso 1 1 calc R
C34 C -0.48447(15) 0.26143(10) 0.17217(11) 0.0282(3) Uani 1 1 d .
H34A H -0.5121 0.2392 0.1144 0.034 Uiso 1 1 calc R
H34B H -0.5269 0.3134 0.1795 0.034 Uiso 1 1 calc R
H34C H -0.5085 0.2242 0.2179 0.034 Uiso 1 1 calc R
C35 C -0.32936(14) 0.10948(9) 0.08346(9) 0.0214(3) Uani 1 1 d .
C36 C -0.23918(15) 0.03955(9) 0.06398(10) 0.0258(3) Uani 1 1 d .
H36A H -0.2107 0.0121 0.1188 0.031 Uiso 1 1 calc R
H36B H -0.1635 0.0605 0.0366 0.031 Uiso 1 1 calc R
H36C H -0.2857 0.0014 0.0241 0.031 Uiso 1 1 calc R
C37 C -0.37159(16) 0.15210(10) -0.00302(10) 0.0272(3) Uani 1 1 d .
H37A H -0.4281 0.1975 0.0086 0.033 Uiso 1 1 calc R
H37B H -0.4187 0.1141 -0.0428 0.033 Uiso 1 1 calc R
H37C H -0.2949 0.1719 -0.0301 0.033 Uiso 1 1 calc R
C38 C -0.44832(16) 0.07145(10) 0.12170(11) 0.0305(3) Uani 1 1 d .
H38A H -0.4217 0.0456 0.1778 0.037 Uiso 1 1 calc R
H38B H -0.4865 0.0311 0.0807 0.037 Uiso 1 1 calc R
H38C H -0.5124 0.1134 0.1309 0.037 Uiso 1 1 calc R
C41 C 0.02013(13) 0.26712(8) 0.24393(9) 0.0195(3) Uani 1 1 d .
H41A H -0.0200 0.3212 0.2415 0.023 Uiso 1 1 calc R
H41B H -0.0225 0.2357 0.2885 0.023 Uiso 1 1 calc R
C42 C 0.20477(15) 0.35741(9) 0.28945(11) 0.0268(3) Uani 1 1 d .
H42A H 0.1944 0.3724 0.3505 0.032 Uiso 1 1 calc R
H42B H 0.1554 0.3947 0.2501 0.032 Uiso 1 1 calc R
H42C H 0.2966 0.3600 0.2783 0.032 Uiso 1 1 calc R

loop_
_atom_site_aniso_label
_atom_site_aniso_U_11
_atom_site_aniso_U_22
_atom_site_aniso_U_33
_atom_site_aniso_U_23
_atom_site_aniso_U_13
_atom_site_aniso_U_12
Ru 0.01840(6) 0.01563(6) 0.01260(6) 0.00026(3) 0.00113(4) -0.00006(4)
P 0.01761(16) 0.01710(16) 0.01310(15) 0.00008(12) -0.00036(12) 0.00070(12)
Si 0.01760(17) 0.01440(17) 0.01609(17) -0.00030(13) 0.00068(13) 0.00054(13)
N 0.0252(6) 0.0169(6) 0.0233(6) -0.0020(5) -0.0042(5) -0.0018(5)
C1 0.0294(7) 0.0185(7) 0.0281(7) -0.0030(6) 0.0024(6) 0.0038(6)
C2 0.0315(8) 0.0452(10) 0.0218(7) 0.0030(7) 0.0051(6) -0.0163(7)
C3 0.0233(7) 0.0524(11) 0.0238(8) 0.0082(7) 0.0087(6) 0.0043(7)
C4 0.0380(8) 0.0311(8) 0.0214(7) 0.0024(6) 0.0128(6) 0.0083(7)
C5 0.0359(8) 0.0285(8) 0.0135(6) -0.0009(5) 0.0050(6) -0.0025(6)
C6 0.0327(8) 0.0279(7) 0.0150(6) 0.0050(6) 0.0023(6) 0.0008(6)
C7 0.0429(9) 0.0238(7) 0.0220(7) 0.0041(6) 0.0074(6) -0.0063(7)
C11 0.0210(6) 0.0160(6) 0.0153(6) -0.0010(5) 0.0004(5) -0.0024(5)
C12 0.0215(6) 0.0204(6) 0.0143(6) 0.0007(5) 0.0002(5) -0.0012(5)
C13 0.0212(7) 0.0325(8) 0.0216(7) 0.0039(6) 0.0025(5) 0.0011(6)
C14 0.0265(7) 0.0345(8) 0.0230(7) 0.0060(6) 0.0082(6) -0.0018(6)
C15 0.0320(8) 0.0266(7) 0.0193(7) 0.0062(6) 0.0035(6) -0.0011(6)
C16 0.0244(7) 0.0208(7) 0.0201(7) 0.0030(5) -0.0004(5) 0.0011(5)
C21 0.0180(6) 0.0210(7) 0.0188(6) 0.0014(5) 0.0005(5) -0.0004(5)
C22 0.0187(6) 0.0223(7) 0.0174(6) 0.0000(5) 0.0027(5) -0.0001(5)
C23 0.0217(7) 0.0289(7) 0.0231(7) -0.0046(6) -0.0002(6) -0.0026(6)
C24 0.0198(7) 0.0411(9) 0.0243(7) -0.0004(6) -0.0041(6) 0.0007(6)
C25 0.0214(7) 0.0355(8) 0.0299(8) 0.0101(7) -0.0025(6) 0.0034(6)
C26 0.0216(7) 0.0235(7) 0.0304(8) 0.0058(6) 0.0002(6) -0.0003(6)
C31 0.0215(7) 0.0219(7) 0.0200(7) -0.0021(5) 0.0004(5) 0.0044(5)
C32 0.0300(8) 0.0320(8) 0.0250(8) -0.0095(6) -0.0010(6) 0.0075(6)
C33 0.0299(8) 0.0213(7) 0.0309(8) 0.0026(6) 0.0017(6) 0.0056(6)
C34 0.0217(7) 0.0336(8) 0.0294(8) -0.0008(6) 0.0013(6) 0.0057(6)
C35 0.0239(7) 0.0210(7) 0.0186(6) -0.0014(5) -0.0033(5) -0.0026(5)
C36 0.0320(8) 0.0189(7) 0.0258(7) -0.0041(6) -0.0015(6) -0.0019(6)
C37 0.0315(8) 0.0289(8) 0.0198(7) -0.0012(6) -0.0071(6) 0.0001(6)
C38 0.0276(8) 0.0314(8) 0.0319(8) -0.0019(7) -0.0010(6) -0.0090(6)
C41 0.0225(7) 0.0175(6) 0.0180(6) -0.0026(5) -0.0010(5) 0.0019(5)
C42 0.0302(8) 0.0195(7) 0.0304(8) -0.0036(6) 0.0012(6) -0.0044(6)

loop_
_atom_type_symbol
_atom_type_description
_atom_type_scat_dispersion_real
_atom_type_scat_dispersion_imag
_atom_type_scat_source
C C 0.0033 0.0016 'International Tables Vol C Tables 4.2.6.8 and 6.1.1.4'
H H 0.0000 0.0000 'International Tables Vol C Tables 4.2.6.8 and 6.1.1.4'
N N 0.0061 0.0033 'International Tables Vol C Tables 4.2.6.8 and 6.1.1.4'
Si Si 0.0817 0.0704 'International Tables Vol C Tables 4.2.6.8 and 6.1.1.4'
P P 0.1023 0.0942 'International Tables Vol C Tables 4.2.6.8 and 6.1.1.4'
Ru Ru -1.2594 0.8363 'International Tables Vol C Tables 4.2.6.8 and 6.1.1.4'

loop_
_geom_angle_atom_site_label_1
_geom_angle_atom_site_label_2
_geom_angle_atom_site_label_3
_geom_angle
C41 Ru C3 104.82(6)
C41 Ru C4 140.73(6)
C3 Ru C4 37.28(7)
C41 Ru C2 86.88(6)
C3 Ru C2 36.57(7)
C4 Ru C2 65.90(7)
C41 Ru C5 161.06(6)
C3 Ru C5 65.11(6)
C4 Ru C5 35.85(6)
C2 Ru C5 75.71(6)
C41 Ru Si 74.16(4)
C3 Ru Si 90.75(5)
C4 Ru Si 92.57(4)
C2 Ru Si 116.50(5)
C5 Ru Si 120.22(4)
C41 Ru C7 98.19(6)
C3 Ru C7 65.06(6)
C4 Ru C7 76.48(6)
C2 Ru C7 35.83(6)
C5 Ru C7 63.24(6)
Si Ru C7 152.33(4)
C41 Ru P 88.42(4)
C3 Ru P 163.30(5)
C4 Ru P 127.24(5)
C2 Ru P 157.65(5)
C5 Ru P 104.83(4)
Si Ru P 83.001(13)
C7 Ru P 123.92(4)
C41 Ru C6 128.94(6)
C3 Ru C6 76.14(6)
C4 Ru C6 64.40(6)
C2 Ru C6 63.52(6)
C5 Ru C6 35.33(5)
Si Ru C6 155.43(4)
C7 Ru C6 34.63(6)
P Ru C6 103.65(4)
C12 P C35 100.52(6)
C12 P C31 106.25(6)
C35 P C31 107.32(6)
C12 P Ru 110.90(5)
C35 P Ru 115.03(5)
C31 P Ru 115.47(5)
C21 Si C11 104.58(6)
C21 Si C1 103.50(7)
C11 Si C1 106.28(7)
C21 Si Ru 114.29(5)
C11 Si Ru 108.87(4)
C1 Si Ru 118.22(5)
C22 N C42 119.45(12)
C22 N C41 119.08(12)
C42 N C41 117.12(12)
C3 C2 C7 121.25(15)
C3 C2 Ru 70.49(9)
C7 C2 Ru 75.72(9)
C2 C3 C4 119.27(15)
C2 C3 Ru 72.94(9)
C4 C3 Ru 71.78(9)
C5 C4 C3 119.70(15)
C5 C4 Ru 75.39(9)
C3 C4 Ru 70.94(9)
C4 C5 C6 120.31(15)
C4 C5 Ru 68.77(8)
C6 C5 Ru 73.79(8)
C7 C6 C5 120.47(15)
C7 C6 Ru 72.38(8)
C5 C6 Ru 70.88(8)
C6 C7 C2 118.94(15)
C6 C7 Ru 72.99(9)
C2 C7 Ru 68.45(9)
C16 C11 C12 118.62(12)
C16 C11 Si 122.95(10)
C12 C11 Si 118.38(10)
C13 C12 C11 119.58(13)
C13 C12 P 125.13(11)
C11 C12 P 115.21(10)
C14 C13 C12 120.40(14)
C15 C14 C13 120.55(14)
C16 C15 C14 119.22(14)
C15 C16 C11 121.63(13)
C26 C21 C22 117.61(13)
C26 C21 Si 119.21(11)
C22 C21 Si 123.16(10)
N C22 C23 120.74(13)
N C22 C21 120.08(12)
C23 C22 C21 119.18(13)
C24 C23 C22 120.61(14)
C23 C24 C25 121.03(14)
C24 C25 C26 118.48(14)
C25 C26 C21 123.02(15)
C32 C31 C33 107.93(13)
C32 C31 C34 106.85(12)
C33 C31 C34 107.63(12)
C32 C31 P 108.93(10)
C33 C31 P 107.15(10)
C34 C31 P 117.99(11)
C36 C35 C37 108.62(12)
C36 C35 C38 106.25(12)
C37 C35 C38 109.50(12)
C36 C35 P 106.34(9)
C37 C35 P 110.33(10)
C38 C35 P 115.49(10)
N C41 Ru 116.47(9)

loop_
_geom_bond_atom_site_label_1
_geom_bond_atom_site_label_2
_geom_bond_distance
Ru C41 2.1558(13)
Ru C3 2.2162(16)
Ru C4 2.2273(15)
Ru C2 2.2478(16)
Ru C5 2.3122(14)
Ru Si 2.3322(4)
Ru C7 2.3421(15)
Ru P 2.3458(4)
Ru C6 2.3499(14)
P C12 1.8485(14)
P C35 1.9159(14)
P C31 1.9250(15)
Si C21 1.8939(14)
Si C11 1.8965(14)
Si C1 1.9015(15)
N C22 1.3769(18)
N C42 1.4499(18)
N C41 1.4653(18)
C2 C3 1.401(3)
C2 C7 1.415(3)
C3 C4 1.420(3)
C4 C5 1.399(2)
C5 C6 1.415(2)
C6 C7 1.396(2)
C11 C16 1.4043(19)
C11 C12 1.4057(19)
C12 C13 1.402(2)
C13 C14 1.389(2)
C14 C15 1.389(2)
C15 C16 1.385(2)
C21 C26 1.400(2)
C21 C22 1.4210(19)
C22 C23 1.415(2)
C23 C24 1.383(2)
C24 C25 1.384(2)
C25 C26 1.389(2)
C31 C32 1.536(2)
C31 C33 1.536(2)
C31 C34 1.539(2)
C35 C36 1.534(2)
C35 C37 1.535(2)
C35 C38 1.539(2)

loop_
_geom_torsion_atom_site_label_1
_geom_torsion_atom_site_label_2
_geom_torsion_atom_site_label_3
_geom_torsion_atom_site_label_4
_geom_torsion
C41 Ru P C12 -57.01(6)
C3 Ru P C12 85.95(16)
C4 Ru P C12 105.13(7)
C2 Ru P C12 -134.87(12)
C5 Ru P C12 136.70(6)
Si Ru P C12 17.23(5)
C7 Ru P C12 -155.83(7)
C6 Ru P C12 173.17(6)
C41 Ru P C35 -170.22(6)
C3 Ru P C35 -27.26(16)
C4 Ru P C35 -8.07(7)
C2 Ru P C35 111.92(12)
C5 Ru P C35 23.50(7)
Si Ru P C35 -95.98(5)
C7 Ru P C35 90.97(7)
C6 Ru P C35 59.96(6)
C41 Ru P C31 63.89(6)
C3 Ru P C31 -153.15(16)
C4 Ru P C31 -133.97(7)
C2 Ru P C31 -13.98(13)
C5 Ru P C31 -102.40(6)
Si Ru P C31 138.13(5)
C7 Ru P C31 -34.93(7)
C6 Ru P C31 -65.93(6)
C41 Ru Si C21 -40.10(6)
C3 Ru Si C21 65.09(7)
C4 Ru Si C21 102.35(7)
C2 Ru Si C21 38.09(7)
C5 Ru Si C21 126.44(7)
C7 Ru Si C21 37.08(10)
P Ru Si C21 -130.44(5)
C6 Ru Si C21 121.90(11)
C41 Ru Si C11 76.39(6)
C3 Ru Si C11 -178.41(7)
C4 Ru Si C11 -141.16(6)
C2 Ru Si C11 154.59(7)
C5 Ru Si C11 -117.06(6)
C7 Ru Si C11 153.57(10)
P Ru Si C11 -13.95(4)
C6 Ru Si C11 -121.60(11)
C41 Ru Si C1 -162.30(7)
C3 Ru Si C1 -57.10(8)
C4 Ru Si C1 -19.85(7)
C2 Ru Si C1 -84.11(8)
C5 Ru Si C1 4.24(8)
C7 Ru Si C1 -85.12(11)
P Ru Si C1 107.36(6)
C6 Ru Si C1 -0.30(12)
C41 Ru C2 C3 120.22(10)
C4 Ru C2 C3 -30.67(10)
C5 Ru C2 C3 -67.31(10)
Si Ru C2 C3 49.65(11)
C7 Ru C2 C3 -131.16(15)
P Ru C2 C3 -161.61(10)
C6 Ru C2 C3 -102.85(11)
C41 Ru C2 C7 -108.62(10)
C3 Ru C2 C7 131.16(15)
C4 Ru C2 C7 100.48(11)
C5 Ru C2 C7 63.84(10)
Si Ru C2 C7 -179.20(8)
P Ru C2 C7 -30.46(18)
C6 Ru C2 C7 28.30(9)
C7 C2 C3 C4 -1.7(2)
Ru C2 C3 C4 56.85(13)
C7 C2 C3 Ru -58.59(14)
C41 Ru C3 C2 -63.18(11)
C4 Ru C3 C2 129.75(15)
C5 Ru C3 C2 99.72(11)
Si Ru C3 C2 -137.00(10)
C7 Ru C3 C2 29.08(10)
P Ru C3 C2 155.34(12)
C6 Ru C3 C2 64.00(10)
C41 Ru C3 C4 167.07(9)
C2 Ru C3 C4 -129.75(15)
C5 Ru C3 C4 -30.03(9)
Si Ru C3 C4 93.26(9)
C7 Ru C3 C4 -100.67(10)
P Ru C3 C4 25.6(2)
C6 Ru C3 C4 -65.75(10)
C2 C3 C4 C5 2.3(2)
Ru C3 C4 C5 59.71(13)
C2 C3 C4 Ru -57.42(13)
C41 Ru C4 C5 -149.17(10)
C3 Ru C4 C5 -129.18(15)
C2 Ru C4 C5 -99.06(11)
Si Ru C4 C5 142.95(9)
C7 Ru C4 C5 -62.76(10)
P Ru C4 C5 59.79(11)
C6 Ru C4 C5 -28.17(9)
C41 Ru C4 C3 -19.99(14)
C2 Ru C4 C3 30.12(10)
C5 Ru C4 C3 129.18(15)
Si Ru C4 C3 -87.87(9)
C7 Ru C4 C3 66.42(10)
P Ru C4 C3 -171.03(8)
C6 Ru C4 C3 101.01(11)
C3 C4 C5 C6 -2.5(2)
Ru C4 C5 C6 54.97(13)
C3 C4 C5 Ru -57.51(13)
C41 Ru C5 C4 92.25(19)
C3 Ru C5 C4 31.17(10)
C2 Ru C5 C4 68.47(11)
Si Ru C5 C4 -44.15(11)
C7 Ru C5 C4 104.51(11)
P Ru C5 C4 -134.62(9)
C6 Ru C5 C4 132.59(15)
C41 Ru C5 C6 -40.3(2)
C3 Ru C5 C6 -101.42(11)
C4 Ru C5 C6 -132.59(15)
C2 Ru C5 C6 -64.12(10)
Si Ru C5 C6 -176.74(8)
C7 Ru C5 C6 -28.08(9)
P Ru C5 C6 92.79(9)
C4 C5 C6 C7 2.2(2)
Ru C5 C6 C7 54.86(13)
C4 C5 C6 Ru -52.64(13)
C41 Ru C6 C7 32.02(12)
C3 Ru C6 C7 -65.99(11)
C4 Ru C6 C7 -103.74(11)
C2 Ru C6 C7 -29.24(10)
C5 Ru C6 C7 -132.31(15)
Si Ru C6 C7 -125.51(11)
P Ru C6 C7 131.22(9)
C41 Ru C6 C5 164.33(9)
C3 Ru C6 C5 66.32(10)
C4 Ru C6 C5 28.56(10)
C2 Ru C6 C5 103.06(11)
Si Ru C6 C5 6.79(16)
C7 Ru C6 C5 132.31(15)
P Ru C6 C5 -96.48(9)
C5 C6 C7 C2 -1.6(2)
Ru C6 C7 C2 52.54(13)
C5 C6 C7 Ru -54.17(13)
C3 C2 C7 C6 1.4(2)
Ru C2 C7 C6 -54.70(13)
C3 C2 C7 Ru 56.11(14)
C41 Ru C7 C6 -155.38(10)
C3 Ru C7 C6 102.03(11)
C4 Ru C7 C6 64.28(10)
C2 Ru C7 C6 131.68(15)
C5 Ru C7 C6 28.62(9)
Si Ru C7 C6 133.23(9)
P Ru C7 C6 -61.75(11)
C41 Ru C7 C2 72.94(10)
C3 Ru C7 C2 -29.65(10)
C4 Ru C7 C2 -67.40(10)
C5 Ru C7 C2 -103.06(11)
Si Ru C7 C2 1.55(15)
P Ru C7 C2 166.57(8)
C6 Ru C7 C2 -131.68(15)
C21 Si C11 C16 -46.77(13)
C1 Si C11 C16 62.33(13)
Ru Si C11 C16 -169.33(10)
C21 Si C11 C12 130.65(11)
C1 Si C11 C12 -120.25(11)
Ru Si C11 C12 8.09(12)
C16 C11 C12 C13 0.6(2)
Si C11 C12 C13 -176.92(11)
C16 C11 C12 P -176.29(10)
Si C11 C12 P 6.18(14)
C35 P C12 C13 -72.45(14)
C31 P C12 C13 39.24(14)
Ru P C12 C13 165.44(11)
C35 P C12 C11 104.25(11)
C31 P C12 C11 -144.06(10)
Ru P C12 C11 -17.85(12)
C11 C12 C13 C14 -0.4(2)
P C12 C13 C14 176.14(12)
C12 C13 C14 C15 -0.2(2)
C13 C14 C15 C16 0.7(2)
C14 C15 C16 C11 -0.5(2)
C12 C11 C16 C15 -0.1(2)
Si C11 C16 C15 177.27(11)
C11 Si C21 C26 78.47(12)
C1 Si C21 C26 -32.64(13)
Ru Si C21 C26 -162.58(10)
C11 Si C21 C22 -103.22(12)
C1 Si C21 C22 145.66(12)
Ru Si C21 C22 15.73(13)
C42 N C22 C23 1.9(2)
C41 N C22 C23 -154.06(13)
C42 N C22 C21 -178.01(13)
C41 N C22 C21 26.1(2)
C26 C21 C22 N -178.88(13)
Si C21 C22 N 2.79(19)
C26 C21 C22 C23 1.2(2)
Si C21 C22 C23 -177.09(11)
N C22 C23 C24 177.36(14)
C21 C22 C23 C24 -2.8(2)
C22 C23 C24 C25 1.7(2)
C23 C24 C25 C26 0.8(2)
C24 C25 C26 C21 -2.4(2)
C22 C21 C26 C25 1.3(2)
Si C21 C26 C25 179.74(12)
C12 P C31 C32 42.45(12)
C35 P C31 C32 149.32(11)
Ru P C31 C32 -80.94(11)
C12 P C31 C33 158.96(10)
C35 P C31 C33 -94.17(11)
Ru P C31 C33 35.58(11)
C12 P C31 C34 -79.51(12)
C35 P C31 C34 27.35(13)
Ru P C31 C34 157.10(10)
C12 P C35 C36 -73.03(11)
C31 P C35 C36 176.12(10)
Ru P C35 C36 46.12(11)
C12 P C35 C37 169.36(10)
C31 P C35 C37 58.50(12)
Ru P C35 C37 -71.49(11)
C12 P C35 C38 44.54(12)
C31 P C35 C38 -66.31(12)
Ru P C35 C38 163.69(10)
C22 N C41 Ru -83.72(14)
C42 N C41 Ru 119.80(12)
C3 Ru C41 N -10.39(12)
C4 Ru C41 N 1.98(15)
C2 Ru C41 N -42.56(11)
C5 Ru C41 N -65.6(2)
Si Ru C41 N 76.12(10)
C7 Ru C41 N -76.65(11)
P Ru C41 N 159.30(10)
C6 Ru C41 N -94.37(11)
